data_4307149
loop_
_publ_author_name
'Zhongyue Li'
'Guangshan Zhu'
'Xiaodan Guo'
'Xiaojun Zhao'
'Zhao Jin'
'Shilun Qiu'

_publ_section_title
;
Synthesis, Structure, and Luminescent and Magnetic Properties of Novel
Lanthanide Metal-Organic Frameworks with Zeolite-like Topology
;
_journal_name_full 'Inorganic Chemistry'
_journal_page_first 5174
_journal_page_last 5178
_journal_paper_doi 10.1021/ic061666i
_journal_volume 46
_journal_year 2007
_chemical_formula_sum 'C15 H19 N2 O9 Yb'
_chemical_formula_weight 544.36
_chemical_name_common Yb(BTC)(DMF)2(H2O)
_chemical_name_systematic
; 
 ? 
;
_space_group_IT_number 15
_symmetry_cell_setting monoclinic
_symmetry_space_group_name_Hall '-C 2yc'
_symmetry_space_group_name_H-M 'C 1 2/c 1'
_atom_sites_solution_hydrogens geom
_atom_sites_solution_primary direct
_atom_sites_solution_secondary difmap
_audit_creation_method SHELXL-97
_cell_angle_alpha 90.00
_cell_angle_beta 107.01(3)
_cell_angle_gamma 90.00
_cell_formula_units_Z 8
_cell_length_a 18.299(4)
_cell_length_b 11.592(2)
_cell_length_c 19.557(4)
_cell_measurement_temperature 293(2)
_cell_volume 3967.0(15)
_computing_cell_refinement 'Bruker SMART'
_computing_data_collection 'Bruker SMART'
_computing_data_reduction 'Bruker SMART'
_computing_molecular_graphics 'SHELXS-97 (Sheldrick, 1990)'
_computing_publication_material 'SHELXL-97 (Sheldrick, 1997)'
_computing_structure_refinement 'SHELXL-97 (Sheldrick, 1997)'
_computing_structure_solution 'SHELXS-97 (Sheldrick, 1990)'
_diffrn_ambient_temperature 293(2)
_diffrn_measured_fraction_theta_full 0.998
_diffrn_measured_fraction_theta_max 0.998
_diffrn_measurement_device_type 'CCD area detector'
_diffrn_measurement_method 'phi and omega scans'
_diffrn_radiation_monochromator graphite
_diffrn_radiation_source 'fine-focus sealed tube'
_diffrn_radiation_type MoK\a
_diffrn_radiation_wavelength 0.71073
_diffrn_reflns_av_R_equivalents 0.0466
_diffrn_reflns_av_sigmaI/netI 0.0522
_diffrn_reflns_limit_h_max 12
_diffrn_reflns_limit_h_min -21
_diffrn_reflns_limit_k_max 13
_diffrn_reflns_limit_k_min -13
_diffrn_reflns_limit_l_max 23
_diffrn_reflns_limit_l_min -21
_diffrn_reflns_number 10144
_diffrn_reflns_theta_full 25.00
_diffrn_reflns_theta_max 25.00
_diffrn_reflns_theta_min 2.11
_diffrn_standards_decay_% 0
_diffrn_standards_interval_count 0
_diffrn_standards_interval_time .
_diffrn_standards_number 0
_exptl_absorpt_coefficient_mu 4.763
_exptl_absorpt_correction_type SADABS
_exptl_crystal_colour colorless
_exptl_crystal_density_diffrn 1.823
_exptl_crystal_density_method 'not measured'
_exptl_crystal_description rod
_exptl_crystal_F_000 2120
_exptl_crystal_size_max 0.8
_exptl_crystal_size_mid 0.5
_exptl_crystal_size_min 0.5
_refine_diff_density_max 1.757
_refine_diff_density_min -2.027
_refine_diff_density_rms 0.196
_refine_ls_extinction_method none
_refine_ls_goodness_of_fit_ref 1.007
_refine_ls_hydrogen_treatment mixed
_refine_ls_matrix_type full
_refine_ls_number_parameters 271
_refine_ls_number_reflns 3487
_refine_ls_number_restraints 24
_refine_ls_restrained_S_all 1.005
_refine_ls_R_factor_all 0.0626
_refine_ls_R_factor_gt 0.0531
_refine_ls_shift/su_max 0.028
_refine_ls_shift/su_mean 0.002
_refine_ls_structure_factor_coef Fsqd
_refine_ls_weighting_details 'calc w=1/[\s^2^(Fo^2^)+(0.1000P)^2^+41.4779P] where P=(Fo^2^+2Fc^2^)/3'
_refine_ls_weighting_scheme calc
_refine_ls_wR_factor_gt 0.1429
_refine_ls_wR_factor_ref 0.1508
_reflns_number_gt 3105
_reflns_number_total 3487
_reflns_threshold_expression >2sigma(I)
_cod_data_source_file ic061666i-file001_6.cif
_cod_data_source_block Yb(BTC)(DMF)2(H2O)
_cod_original_cell_volume 3966.9(14)
_cod_database_code 4307149

loop_
_symmetry_equiv_pos_as_xyz
'x, y, z'
'-x, y, -z+1/2'
'x+1/2, y+1/2, z'
'-x+1/2, y+1/2, -z+1/2'
'-x, -y, -z'
'x, -y, z-1/2'
'-x+1/2, -y+1/2, -z'
'x+1/2, -y+1/2, z-1/2'

loop_
_atom_site_label
_atom_site_type_symbol
_atom_site_fract_x
_atom_site_fract_y
_atom_site_fract_z
_atom_site_U_iso_or_equiv
_atom_site_adp_type
_atom_site_occupancy
_atom_site_symmetry_multiplicity
_atom_site_calc_flag
_atom_site_refinement_flags
_atom_site_disorder_assembly
_atom_site_disorder_group
Yb1 Yb 1.07482(2) 0.67057(3) 0.082929(19) 0.02079(19) Uani 1 1 d . . .
C1 C 1.1255(5) 0.5795(9) 0.2172(5) 0.026(2) Uani 1 1 d . . .
C2 C 1.1525(5) 0.5268(8) 0.2892(5) 0.022(2) Uani 1 1 d . . .
C3 C 1.1113(5) 0.5415(8) 0.3383(5) 0.024(2) Uani 1 1 d . . .
C4 C 1.1347(5) 0.4879(9) 0.4056(5) 0.025(2) Uani 1 1 d . . .
C5 C 1.1986(5) 0.4192(8) 0.4227(5) 0.022(2) Uani 1 1 d . . .
C6 C 1.2406(5) 0.4042(8) 0.3748(5) 0.022(2) Uani 1 1 d . . .
C7 C 1.2165(6) 0.4576(9) 0.3081(6) 0.026(2) Uani 1 1 d . . .
C8 C 1.1916(6) 0.8254(9) 0.1073(6) 0.031(2) Uani 1 1 d . . .
C9 C 1.0882(6) 0.4965(8) -0.0433(5) 0.026(2) Uani 1 1 d . . .
C10 C 0.9557(8) 0.7246(12) -0.0752(8) 0.053(3) Uani 1 1 d . . .
H10 H 0.9348 0.6508 -0.0811 0.063 Uiso 1 1 calc R . .
C11 C 0.9377(14) 0.922(2) -0.1029(15) 0.147(10) Uani 1 1 d . . .
H11A H 0.9905 0.9292 -0.1009 0.220 Uiso 1 1 calc R . .
H11B H 0.9306 0.9488 -0.0588 0.220 Uiso 1 1 calc R . .
H11C H 0.9069 0.9669 -0.1419 0.220 Uiso 1 1 calc R . .
C12 C 0.8397(11) 0.780(2) -0.1648(11) 0.139(11) Uani 1 1 d . . .
H12A H 0.8317 0.6988 -0.1711 0.208 Uiso 1 1 calc R . .
H12B H 0.8375 0.8153 -0.2099 0.208 Uiso 1 1 calc R . .
H12C H 0.8007 0.8130 -0.1469 0.208 Uiso 1 1 calc R . .
C13 C 0.9485(8) 0.8205(10) 0.1316(7) 0.048(3) Uani 1 1 d . . .
H13 H 0.9769 0.8065 0.1786 0.058 Uiso 1 1 calc R . .
C14 C 0.837(2) 0.906(3) 0.0533(19) 0.193(14) Uani 1 1 d U . .
H14A H 0.8466 0.9877 0.0519 0.289 Uiso 1 1 calc R . .
H14B H 0.7836 0.8929 0.0446 0.289 Uiso 1 1 calc R . .
H14C H 0.8545 0.8682 0.0172 0.289 Uiso 1 1 calc R . .
C15 C 0.8473(12) 0.884(2) 0.1822(12) 0.111(7) Uani 1 1 d . . .
H15A H 0.8829 0.8576 0.2258 0.166 Uiso 1 1 calc R . .
H15B H 0.7997 0.8438 0.1744 0.166 Uiso 1 1 calc R . .
H15C H 0.8390 0.9654 0.1855 0.166 Uiso 1 1 calc R . .
H1 H 1.071(5) 0.585(8) 0.327(5) 0.01(2) Uiso 1 1 d . . .
H2 H 1.232(7) 0.455(11) 0.284(7) 0.04(4) Uiso 1 1 d . . .
H3 H 1.213(6) 0.387(9) 0.471(6) 0.02(3) Uiso 1 1 d . . .
N1 N 0.8782(8) 0.8618(14) 0.1223(8) 0.075(4) Uani 1 1 d . . .
N2 N 0.9152(7) 0.8021(10) -0.1134(8) 0.070(4) Uani 1 1 d . . .
O1 O 1.0700(4) 0.6489(6) 0.2029(3) 0.0247(15) Uani 1 1 d . . .
O2 O 1.1570(4) 0.5535(7) 0.1702(4) 0.0390(19) Uani 1 1 d . . .
O3 O 1.1495(5) 0.8216(7) 0.1488(5) 0.053(3) Uani 1 1 d . . .
O4 O 1.1755(5) 0.7643(8) 0.0534(5) 0.056(3) Uani 1 1 d . . .
O5 O 0.9750(4) 0.5536(7) 0.0668(4) 0.042(2) Uani 1 1 d . . .
O6 O 1.1152(4) 0.5349(6) 0.0182(3) 0.0311(16) Uani 1 1 d . . .
O7 O 1.0176(5) 0.7333(8) -0.0322(4) 0.049(2) Uani 1 1 d . . .
O8 O 0.9790(5) 0.7996(8) 0.0878(5) 0.049(2) Uani 1 1 d . . .
O1W O 0.0000 0.315(4) 0.2500 0.122(15) Uani 0.50 2 d SPU . .
O2W O 0.0000 0.009(2) 0.2500 0.087(10) Uani 0.50 2 d SPU . .
O3W O 0.0000 0.102(4) 0.2500 0.117(15) Uani 0.50 2 d SP . .
O4W O 0.0000 0.206(4) 0.2500 0.108(13) Uani 0.50 2 d SPU . .

loop_
_atom_site_aniso_label
_atom_site_aniso_U_11
_atom_site_aniso_U_22
_atom_site_aniso_U_33
_atom_site_aniso_U_23
_atom_site_aniso_U_13
_atom_site_aniso_U_12
Yb1 0.0190(3) 0.0284(3) 0.0160(3) -0.00087(16) 0.00687(18) -0.00933(16)
C1 0.024(5) 0.036(6) 0.021(5) 0.002(4) 0.010(4) 0.002(4)
C2 0.019(5) 0.026(5) 0.023(5) 0.005(4) 0.012(4) 0.010(4)
C3 0.020(5) 0.023(5) 0.028(5) 0.005(4) 0.006(4) 0.006(4)
C4 0.023(5) 0.032(5) 0.020(5) 0.000(4) 0.008(4) 0.005(4)
C5 0.024(5) 0.026(5) 0.016(5) 0.003(4) 0.007(4) 0.010(4)
C6 0.021(5) 0.024(5) 0.022(5) -0.003(4) 0.010(4) 0.002(4)
C7 0.035(6) 0.032(6) 0.014(5) 0.001(4) 0.012(5) 0.000(4)
C8 0.033(6) 0.034(6) 0.031(6) -0.005(5) 0.016(5) -0.012(4)
C9 0.031(5) 0.021(5) 0.028(5) -0.007(4) 0.012(4) -0.005(4)
C10 0.051(8) 0.040(7) 0.072(10) -0.008(7) 0.025(8) -0.018(6)
C11 0.15(2) 0.090(18) 0.20(3) 0.033(18) 0.04(2) -0.013(15)
C12 0.077(14) 0.15(2) 0.13(2) 0.032(18) -0.055(14) 0.009(15)
C13 0.060(9) 0.039(7) 0.044(8) 0.008(5) 0.013(7) 0.002(6)
C14 0.182(16) 0.207(17) 0.190(16) -0.001(10) 0.054(10) 0.008(10)
C15 0.108(16) 0.129(17) 0.129(18) 0.000(15) 0.089(15) 0.013(14)
N1 0.052(8) 0.113(11) 0.071(9) 0.017(8) 0.035(7) 0.035(8)
N2 0.068(9) 0.037(6) 0.080(9) 0.028(6) -0.016(7) 0.002(6)
O1 0.025(4) 0.031(4) 0.020(3) 0.006(3) 0.009(3) 0.009(3)
O2 0.048(5) 0.057(5) 0.019(4) 0.007(3) 0.019(3) 0.023(4)
O3 0.053(6) 0.067(6) 0.053(5) -0.020(4) 0.040(5) -0.035(4)
O4 0.066(6) 0.066(6) 0.050(5) -0.038(5) 0.041(5) -0.049(5)
O5 0.037(4) 0.067(5) 0.030(4) -0.028(4) 0.022(3) -0.035(4)
O6 0.037(4) 0.044(4) 0.016(3) -0.009(3) 0.014(3) -0.014(3)
O7 0.043(5) 0.073(6) 0.028(4) 0.009(4) 0.006(4) -0.004(4)
O8 0.046(5) 0.061(6) 0.040(5) 0.006(4) 0.014(4) 0.017(4)
O1W 0.17(4) 0.09(3) 0.14(3) 0.000 0.08(3) 0.000
O2W 0.16(3) 0.024(14) 0.08(2) 0.000 0.04(2) 0.000
O3W 0.15(4) 0.10(3) 0.12(4) 0.000 0.07(3) 0.000
O4W 0.115(16) 0.103(15) 0.111(15) 0.000 0.041(10) 0.000

loop_
_atom_type_symbol
_atom_type_description
_atom_type_scat_dispersion_real
_atom_type_scat_dispersion_imag
_atom_type_scat_source
C C 0.0033 0.0016 'International Tables Vol C Tables 4.2.6.8 and 6.1.1.4'
H H 0.0000 0.0000 'International Tables Vol C Tables 4.2.6.8 and 6.1.1.4'
N N 0.0061 0.0033 'International Tables Vol C Tables 4.2.6.8 and 6.1.1.4'
O O 0.0106 0.0060 'International Tables Vol C Tables 4.2.6.8 and 6.1.1.4'
Yb Yb -0.3850 5.5486 'International Tables Vol C Tables 4.2.6.8 and 6.1.1.4'

loop_
_geom_angle_atom_site_label_1
_geom_angle_atom_site_label_2
_geom_angle_atom_site_label_3
_geom_angle
_geom_angle_site_symmetry_1
_geom_angle_site_symmetry_3
_geom_angle_publ_flag
O5 Yb1 O6 83.5(3) . . ?
O5 Yb1 O7 86.2(3) . . ?
O6 Yb1 O7 78.6(3) . . ?
O5 Yb1 O8 78.5(3) . . ?
O6 Yb1 O8 147.0(3) . . ?
O7 Yb1 O8 72.8(3) . . ?
O5 Yb1 O2 94.3(3) . . ?
O6 Yb1 O2 76.2(2) . . ?
O7 Yb1 O2 154.6(3) . . ?
O8 Yb1 O2 132.2(3) . . ?
O5 Yb1 O4 156.5(2) . . ?
O6 Yb1 O4 77.1(3) . . ?
O7 Yb1 O4 77.2(3) . . ?
O8 Yb1 O4 111.5(4) . . ?
O2 Yb1 O4 93.7(3) . . ?
O5 Yb1 O3 148.4(3) . . ?
O6 Yb1 O3 126.0(3) . . ?
O7 Yb1 O3 108.9(3) . . ?
O8 Yb1 O3 79.8(3) . . ?
O2 Yb1 O3 83.5(3) . . ?
O4 Yb1 O3 54.6(3) . . ?
O5 Yb1 O1 79.1(2) . . ?
O6 Yb1 O1 125.9(2) . . ?
O7 Yb1 O1 148.9(3) . . ?
O8 Yb1 O1 77.5(3) . . ?
O2 Yb1 O1 54.9(2) . . ?
O4 Yb1 O1 123.2(3) . . ?
O3 Yb1 O1 74.0(3) . . ?
O5 Yb1 C8 175.7(3) . . ?
O6 Yb1 C8 100.8(3) . . ?
O7 Yb1 C8 94.1(3) . . ?
O8 Yb1 C8 97.5(3) . . ?
O2 Yb1 C8 87.2(3) . . ?
O4 Yb1 C8 26.9(3) . . ?
O3 Yb1 C8 27.8(3) . . ?
O1 Yb1 C8 98.6(3) . . ?
O5 Yb1 C1 86.2(3) . . ?
O6 Yb1 C1 101.2(3) . . ?
O7 Yb1 C1 172.4(3) . . ?
O8 Yb1 C1 104.9(3) . . ?
O2 Yb1 C1 27.4(3) . . ?
O4 Yb1 C1 110.2(3) . . ?
O3 Yb1 C1 77.4(3) . . ?
O1 Yb1 C1 27.5(2) . . ?
C8 Yb1 C1 93.3(3) . . ?
O2 C1 O1 120.2(9) . . ?
O2 C1 C2 120.0(9) . . ?
O1 C1 C2 119.8(8) . . ?
O2 C1 Yb1 59.2(5) . . ?
O1 C1 Yb1 61.0(5) . . ?
C2 C1 Yb1 178.4(7) . . ?
C7 C2 C3 118.4(9) . . ?
C7 C2 C1 121.0(8) . . ?
C3 C2 C1 120.5(8) . . ?
C2 C3 C4 120.9(9) . . ?
C5 C4 C3 119.3(8) . . ?
C5 C4 C9 121.0(8) . 6_566 ?
C3 C4 C9 119.7(8) . 6_566 ?
C4 C5 C6 120.6(9) . . ?
C5 C6 C7 119.5(9) . . ?
C5 C6 C8 120.2(9) . 4_745 ?
C7 C6 C8 120.2(9) . 4_745 ?
C2 C7 C6 121.4(10) . . ?
O4 C8 O3 119.3(10) . . ?
O4 C8 C6 121.6(9) . 4_755 ?
O3 C8 C6 119.1(9) . 4_755 ?
O4 C8 Yb1 59.6(5) . . ?
O3 C8 Yb1 59.9(5) . . ?
C6 C8 Yb1 175.5(8) 4_755 . ?
O6 C9 O5 125.7(9) . 5_765 ?
O6 C9 C4 117.4(8) . 6_565 ?
O5 C9 C4 116.9(8) 5_765 6_565 ?
O7 C10 N2 128.7(13) . . ?
O8 C13 N1 128.3(14) . . ?
C13 N1 C14 118.3(18) . . ?
C13 N1 C15 122.5(15) . . ?
C14 N1 C15 118.2(19) . . ?
C10 N2 C11 120.4(15) . . ?
C10 N2 C12 123.6(15) . . ?
C11 N2 C12 115.6(16) . . ?
C1 O1 Yb1 91.5(5) . . ?
C1 O2 Yb1 93.4(6) . . ?
C8 O3 Yb1 92.3(6) . . ?
C8 O4 Yb1 93.6(6) . . ?
C9 O5 Yb1 164.9(8) 5_765 . ?
C9 O6 Yb1 133.3(7) . . ?
C10 O7 Yb1 136.3(9) . . ?
C13 O8 Yb1 133.3(9) . . ?
O2W O3W O4W 180.000(11) . . ?
O3W O4W O1W 180.000(12) . . ?

loop_
_geom_bond_atom_site_label_1
_geom_bond_atom_site_label_2
_geom_bond_distance
_geom_bond_site_symmetry_2
_geom_bond_publ_flag
Yb1 O5 2.221(7) . ?
Yb1 O6 2.274(7) . ?
Yb1 O7 2.305(8) . ?
Yb1 O8 2.327(8) . ?
Yb1 O2 2.348(7) . ?
Yb1 O4 2.352(7) . ?
Yb1 O3 2.358(8) . ?
Yb1 O1 2.386(6) . ?
Yb1 C8 2.723(10) . ?
Yb1 C1 2.729(9) . ?
C1 O2 1.257(11) . ?
C1 O1 1.261(11) . ?
C1 C2 1.481(13) . ?
C2 C7 1.379(14) . ?
C2 C3 1.393(13) . ?
C3 C4 1.404(13) . ?
C4 C5 1.373(13) . ?
C4 C9 1.501(13) 6_566 ?
C5 C6 1.386(13) . ?
C6 C7 1.393(14) . ?
C6 C8 1.499(13) 4_745 ?
C8 O4 1.233(13) . ?
C8 O3 1.272(13) . ?
C8 C6 1.499(13) 4_755 ?
C9 O6 1.240(11) . ?
C9 O5 1.256(11) 5_765 ?
C9 C4 1.501(13) 6_565 ?
C10 O7 1.201(15) . ?
C10 N2 1.261(18) . ?
C11 N2 1.44(2) . ?
C12 N2 1.47(2) . ?
C13 O8 1.177(15) . ?
C13 N1 1.333(18) . ?
C14 N1 1.43(3) . ?
C15 N1 1.46(2) . ?
O5 C9 1.256(11) 5_765 ?
O1W O4W 1.26(5) . ?
O2W O3W 1.09(5) . ?
O3W O4W 1.20(6) . ?
